data_7050035
loop_
_publ_author_name
'Lu, Jack Y.'
'Fernandez, Wifredo A.'
'Ge, Zhenghua'
'Abboud, Khalil A.'

_publ_section_title
;
 A novel two-fold interpenetrating 3D 42.84 network self-assembled from
 a new 1D coordination polymer
;
_journal_issue 3
_journal_name_full 'New Journal of Chemistry'
_journal_page_first 434
_journal_paper_doi 10.1039/b412334d
_journal_volume 29
_journal_year 2005
_chemical_formula_moiety 'C10 H8 N2 Cu 2+, 2 N O3 -'
_chemical_formula_sum 'C10 H8 Cu N4 O6'
_chemical_formula_weight 343.74
_chemical_name_systematic
;
?
;
_space_group_IT_number 96
_symmetry_cell_setting tetragonal
_symmetry_space_group_name_Hall 'P 4nw 2abw'
_symmetry_space_group_name_H-M 'P 43 21 2'
_atom_sites_solution_hydrogens geom
_atom_sites_solution_primary direct
_atom_sites_solution_secondary difmap
_audit_creation_method SHELXL-97
_cell_angle_alpha 90.00
_cell_angle_beta 90.00
_cell_angle_gamma 90.00
_cell_formula_units_Z 4
_cell_length_a 7.8122(8)
_cell_length_b 7.8122(8)
_cell_length_c 20.232(3)
_cell_measurement_reflns_used 3271
_cell_measurement_temperature 223(2)
_cell_measurement_theta_max 23.54
_cell_measurement_theta_min 2.79
_cell_volume 1234.8(3)
_computing_cell_refinement 'Bruker SAINT software (Bruker, 1999)'
_computing_data_collection 'Siemens SMART software (Siemens, 1996)'
_computing_data_reduction 'Bruker SAINT software (Bruker, 1999)'
_computing_structure_refinement 'SHELXL-97 (Sheldrick, 1997)'
_computing_structure_solution 'SHELXS-97 (Sheldrick, 1997)'
_diffrn_ambient_temperature 223(2)
_diffrn_detector_area_resol_mean 1K
_diffrn_measured_fraction_theta_full 0.998
_diffrn_measured_fraction_theta_max 0.998
_diffrn_measurement_device_type 'Siemens SMART CCD'
_diffrn_measurement_method CCD
_diffrn_radiation_monochromator graphite
_diffrn_radiation_source 'fine-focus sealed tube'
_diffrn_radiation_type MoK\a
_diffrn_radiation_wavelength 0.71073
_diffrn_reflns_av_R_equivalents 0.0687
_diffrn_reflns_av_sigmaI/netI 0.0306
_diffrn_reflns_limit_h_max 8
_diffrn_reflns_limit_h_min -7
_diffrn_reflns_limit_k_max 8
_diffrn_reflns_limit_k_min -7
_diffrn_reflns_limit_l_max 22
_diffrn_reflns_limit_l_min -22
_diffrn_reflns_number 5724
_diffrn_reflns_theta_full 23.54
_diffrn_reflns_theta_max 23.54
_diffrn_reflns_theta_min 2.79
_diffrn_standards_decay_% 0.0
_exptl_absorpt_coefficient_mu 1.805
_exptl_absorpt_correction_T_max 1.0000
_exptl_absorpt_correction_T_min 0.4804
_exptl_absorpt_correction_type empirical
_exptl_crystal_colour Purple
_exptl_crystal_density_diffrn 1.849
_exptl_crystal_density_method 'not measured'
_exptl_crystal_description 'Prismatic block'
_exptl_crystal_F_000 692
_exptl_crystal_size_max 0.20
_exptl_crystal_size_mid 0.12
_exptl_crystal_size_min 0.10
_refine_diff_density_max 0.470
_refine_diff_density_min -0.357
_refine_diff_density_rms 0.063
_refine_ls_abs_structure_details 'Flack H D (1983), Acta Cryst. A39, 876-881'
_refine_ls_abs_structure_Flack 0.02(2)
_refine_ls_extinction_coef 0.0038(11)
_refine_ls_extinction_expression Fc^*^=kFc[1+0.001xFc^2^\l^3^/sin(2\q)]^-1/4^
_refine_ls_extinction_method SHELXL
_refine_ls_goodness_of_fit_ref 1.035
_refine_ls_hydrogen_treatment mixed
_refine_ls_matrix_type full
_refine_ls_number_parameters 99
_refine_ls_number_reflns 917
_refine_ls_number_restraints 0
_refine_ls_restrained_S_all 1.035
_refine_ls_R_factor_all 0.0303
_refine_ls_R_factor_gt 0.0252
_refine_ls_shift/su_max 0.011
_refine_ls_shift/su_mean 0.002
_refine_ls_structure_factor_coef Fsqd
_refine_ls_weighting_details 'calc w=1/[\s^2^(Fo^2^)+(0.0470P)^2^+0.0692P] where P=(Fo^2^+2Fc^2^)/3'
_refine_ls_weighting_scheme calc
_refine_ls_wR_factor_gt 0.0654
_refine_ls_wR_factor_ref 0.0684
_reflns_number_gt 805
_reflns_number_total 937
_reflns_threshold_expression >4sigma(I)
_cod_data_source_file b412334d.txt
_cod_data_source_block CIF_file_of_[Cu(BPY)(NO3)2]
_cod_depositor_comments
;
The following automatic conversions were performed:
'_symmetry_cell_setting' value 'Tetragonal' changed to 'tetragonal'
according to '/home/saulius/struct/CIF-dictionaries/cif_core.dic'
dictionary named 'cif_core.dic' version 2.4.1 from
2010-06-29.

'_exptl_absorpt_correction_type' value 'Empirical' changed to
'empirical' according to
'/home/saulius/struct/CIF-dictionaries/cif_core.dic' dictionary named
'cif_core.dic' version 2.4.1 from 2010-06-29.

Automatic conversion script
Id: cif_fix_enum 1527 2010-12-29 10:47:43Z saulius 
;
_cod_original_sg_symbol_H-M P4(3)2(1)2
_cod_original_formula_sum 'C10 H8 N4 O6 Cu'
_cod_database_code 7050035

loop_
_symmetry_equiv_pos_as_xyz
'x, y, z'
'-x, -y, z+1/2'
'-y+1/2, x+1/2, z+3/4'
'y+1/2, -x+1/2, z+1/4'
'-x+1/2, y+1/2, -z+3/4'
'x+1/2, -y+1/2, -z+1/4'
'y, x, -z'
'-y, -x, -z+1/2'

loop_
_atom_site_label
_atom_site_type_symbol
_atom_site_fract_x
_atom_site_fract_y
_atom_site_fract_z
_atom_site_U_iso_or_equiv
_atom_site_adp_type
_atom_site_occupancy
_atom_site_symmetry_multiplicity
_atom_site_calc_flag
_atom_site_refinement_flags
_atom_site_disorder_assembly
_atom_site_disorder_group
Cu Cu 0.80088(5) 0.80088(5) 0.0000 0.0205(2) Uani 1 2 d S . .
O1 O 0.6503(3) 0.9500(3) 0.05324(10) 0.0233(5) Uani 1 1 d . . .
O2 O 0.7944(3) 0.8010(3) 0.12401(11) 0.0345(6) Uani 1 1 d . . .
O3 O 0.5866(4) 0.9657(4) 0.15680(12) 0.0442(7) Uani 1 1 d . . .
N1 N 0.6204(3) 0.6204(3) 0.0000 0.0229(9) Uani 1 2 d S . .
N2 N -0.0203(3) -0.0203(3) 0.0000 0.0201(8) Uani 1 2 d S . .
N3 N 0.6766(4) 0.9050(4) 0.11363(13) 0.0273(7) Uani 1 1 d . . .
C1 C 0.6283(5) 0.4863(4) 0.04069(18) 0.0272(9) Uani 1 1 d . . .
H1 H 0.7221 0.4784 0.0696 0.033 Uiso 1 1 calc R . .
C2 C 0.5070(5) 0.3592(5) 0.04263(18) 0.0273(9) Uani 1 1 d . . .
H2 H 0.5185 0.2677 0.0725 0.033 Uiso 1 1 calc R . .
C3 C 0.3662(4) 0.3662(4) 0.0000 0.0225(11) Uani 1 2 d S . .
C4 C 0.2317(4) 0.2317(4) 0.0000 0.0199(11) Uani 1 2 d S . .
C5 C 0.2674(4) 0.0644(5) 0.01785(16) 0.0267(8) Uani 1 1 d . . .
H5 H 0.3787 0.0342 0.0312 0.032 Uiso 1 1 calc R . .
C6 C 0.1422(4) -0.0564(4) 0.01623(16) 0.0241(8) Uani 1 1 d . . .
H6 H 0.1707 -0.1699 0.0269 0.029 Uiso 1 1 calc R . .

loop_
_atom_site_aniso_label
_atom_site_aniso_U_11
_atom_site_aniso_U_22
_atom_site_aniso_U_33
_atom_site_aniso_U_23
_atom_site_aniso_U_13
_atom_site_aniso_U_12
Cu 0.0181(2) 0.0181(2) 0.0252(3) -0.00154(19) 0.00154(19) -0.0064(3)
O1 0.0225(13) 0.0265(13) 0.0209(12) 0.0018(11) 0.0013(10) -0.0008(10)
O2 0.0329(17) 0.0355(17) 0.0350(13) 0.0049(13) -0.0017(12) 0.0028(14)
O3 0.0436(17) 0.0548(18) 0.0342(14) -0.0164(13) 0.0101(13) 0.0014(16)
N1 0.0212(13) 0.0212(13) 0.0263(19) -0.0006(15) 0.0006(15) -0.0074(18)
N2 0.0210(13) 0.0210(13) 0.0183(18) -0.0013(12) 0.0013(12) 0.0000(16)
N3 0.0263(17) 0.0289(17) 0.0267(15) -0.0095(13) 0.0057(14) -0.0096(16)
C1 0.023(2) 0.027(2) 0.0317(19) -0.0020(17) -0.0047(16) -0.0063(16)
C2 0.028(2) 0.022(2) 0.032(2) 0.0024(15) -0.0001(16) -0.0033(16)
C3 0.0183(16) 0.0183(16) 0.031(2) -0.0033(17) 0.0033(17) -0.0020(19)
C4 0.0189(16) 0.0189(16) 0.022(2) -0.0037(16) 0.0037(16) -0.007(2)
C5 0.0159(17) 0.028(2) 0.036(2) 0.0039(15) -0.0031(14) -0.0022(16)
C6 0.0245(19) 0.0182(17) 0.029(2) 0.0045(14) -0.0004(14) -0.0004(14)

loop_
_atom_type_symbol
_atom_type_description
_atom_type_scat_dispersion_real
_atom_type_scat_dispersion_imag
_atom_type_scat_source
C C 0.0033 0.0016 'International Tables Vol C Tables 4.2.6.8 and 6.1.1.4'
H H 0.0000 0.0000 'International Tables Vol C Tables 4.2.6.8 and 6.1.1.4'
N N 0.0061 0.0033 'International Tables Vol C Tables 4.2.6.8 and 6.1.1.4'
O O 0.0106 0.0060 'International Tables Vol C Tables 4.2.6.8 and 6.1.1.4'
Cu Cu 0.3201 1.2651 'International Tables Vol C Tables 4.2.6.8 and 6.1.1.4'

loop_
_geom_angle_atom_site_label_1
_geom_angle_atom_site_label_2
_geom_angle_atom_site_label_3
_geom_angle
_geom_angle_site_symmetry_1
_geom_angle_site_symmetry_3
_geom_angle_publ_flag
O1 Cu O1 179.55(14) . 7 ?
O1 Cu N2 90.22(7) . 1_665 ?
O1 Cu N2 90.22(7) 7 1_665 ?
O1 Cu N1 89.78(7) . . ?
O1 Cu N1 89.77(7) 7 . ?
N2 Cu N1 180.0 1_665 . ?
N3 O1 Cu 105.13(19) . . ?
C1 N1 C1 117.0(4) 7 . ?
C1 N1 Cu 121.5(2) 7 . ?
C1 N1 Cu 121.5(2) . . ?
C6 N2 C6 117.2(4) . 7 ?
C6 N2 Cu 121.4(2) . 1_445 ?
C6 N2 Cu 121.4(2) 7 1_445 ?
O3 N3 O2 124.1(3) . . ?
O3 N3 O1 118.8(3) . . ?
O2 N3 O1 117.2(2) . . ?
N1 C1 C2 123.6(4) . . ?
C1 C2 C3 119.8(4) . . ?
C2 C3 C2 116.2(4) . 7 ?
C2 C3 C4 121.9(2) . . ?
C2 C3 C4 121.9(2) 7 . ?
C5 C4 C5 116.6(4) 7 . ?
C5 C4 C3 121.7(2) 7 . ?
C5 C4 C3 121.7(2) . . ?
C6 C5 C4 120.3(3) . . ?
N2 C6 C5 122.8(3) . . ?

loop_
_geom_bond_atom_site_label_1
_geom_bond_atom_site_label_2
_geom_bond_distance
_geom_bond_site_symmetry_2
_geom_bond_publ_flag
Cu O1 1.975(2) . ?
Cu O1 1.975(2) 7 ?
Cu N2 1.976(4) 1_665 ?
Cu N1 1.994(4) . ?
O1 N3 1.288(3) . ?
O2 N3 1.245(4) . ?
O3 N3 1.218(4) . ?
N1 C1 1.334(4) 7 ?
N1 C1 1.334(4) . ?
N2 C6 1.341(4) . ?
N2 C6 1.341(4) 7 ?
N2 Cu 1.976(4) 1_445 ?
C1 C2 1.374(5) . ?
C2 C3 1.399(4) . ?
C3 C2 1.399(4) 7 ?
C3 C4 1.486(6) . ?
C4 C5 1.384(4) 7 ?
C4 C5 1.384(4) . ?
C5 C6 1.360(4) . ?

loop_
_geom_torsion_atom_site_label_1
_geom_torsion_atom_site_label_2
_geom_torsion_atom_site_label_3
_geom_torsion_atom_site_label_4
_geom_torsion
_geom_torsion_site_symmetry_1
_geom_torsion_site_symmetry_2
_geom_torsion_site_symmetry_3
_geom_torsion_site_symmetry_4
_geom_torsion_publ_flag
O1 Cu O1 N3 85.3(2) 7 . . . ?
N2 Cu O1 N3 -94.72(19) 1_665 . . . ?
N1 Cu O1 N3 85.28(19) . . . . ?
O1 Cu N1 C1 79.4(2) . . . 7 ?
O1 Cu N1 C1 -100.6(2) 7 . . 7 ?
N2 Cu N1 C1 -133.62(19) 1_665 . . 7 ?
O1 Cu N1 C1 -100.6(2) . . . . ?
O1 Cu N1 C1 79.4(2) 7 . . . ?
N2 Cu N1 C1 46.38(19) 1_665 . . . ?
Cu O1 N3 O3 -172.8(2) . . . . ?
Cu O1 N3 O2 7.3(3) . . . . ?
C1 N1 C1 C2 -0.2(3) 7 . . . ?
Cu N1 C1 C2 179.8(3) . . . . ?
N1 C1 C2 C3 0.4(6) . . . . ?
C1 C2 C3 C2 -0.2(3) . . . 7 ?
C1 C2 C3 C4 179.8(3) . . . . ?
C2 C3 C4 C5 151.3(2) . . . 7 ?
C2 C3 C4 C5 -28.7(2) 7 . . 7 ?
C2 C3 C4 C5 -28.7(2) . . . . ?
C2 C3 C4 C5 151.3(2) 7 . . . ?
C5 C4 C5 C6 1.2(2) 7 . . . ?
C3 C4 C5 C6 -178.8(2) . . . . ?
C6 N2 C6 C5 1.2(2) 7 . . . ?
Cu N2 C6 C5 -178.8(2) 1_445 . . . ?
C4 C5 C6 N2 -2.4(5) . . . . ?
